data_7211814
loop_
_publ_author_name
'Qiu, Yongcai'
'Liu, Zhihui'
'Mou, Jixia'
'Deng, Hong'
'Zeller, Matthias'

_publ_section_title
;
 Rationally designed and controlled syntheses of different series of
 4d--4f heterometallic coordination frameworks based on lanthanide
 carboxylate and Ag(IN)2 substructures
;
_journal_issue 1
_journal_name_full CrystEngComm
_journal_page_first 277
_journal_paper_doi 10.1039/b915025k
_journal_volume 12
_journal_year 2010
_chemical_formula_sum 'C54 H52.25 Ag4 Cl2 N8 O35.63 Sm3'
_chemical_formula_weight 2336.79
_chemical_name_systematic
;
?
;
_space_group_IT_number 2
_symmetry_cell_setting triclinic
_symmetry_space_group_name_Hall '-P 1'
_symmetry_space_group_name_H-M 'P -1'
_atom_sites_solution_hydrogens geom
_atom_sites_solution_primary direct
_atom_sites_solution_secondary difmap
_audit_creation_method SHELXL-97
_cell_angle_alpha 86.265(2)
_cell_angle_beta 84.502(2)
_cell_angle_gamma 84.233(2)
_cell_formula_units_Z 2
_cell_length_a 14.0535(4)
_cell_length_b 14.8033(4)
_cell_length_c 17.3184(4)
_cell_measurement_reflns_used 11023
_cell_measurement_temperature 296(2)
_cell_measurement_theta_max 28.00
_cell_measurement_theta_min 1.36
_cell_volume 3562.55(16)
_computing_cell_refinement 'Apex2 v2.1-4'
_computing_data_collection 'Apex2 v2.1-4 (Bruker, 2007)'
_computing_data_reduction 'Apex2 v2.1-4'
_computing_molecular_graphics 'SHELXTL 6.14'
_computing_publication_material 'SHELXTL 6.14'
_computing_structure_refinement 'SHELXTL 6.14'
_computing_structure_solution 'SHELXTL 6.14 (Bruker, 2000-2003)'
_diffrn_ambient_temperature 296(2)
_diffrn_measured_fraction_theta_full 0.993
_diffrn_measured_fraction_theta_max 0.993
_diffrn_measurement_device_type 'Bruker AXS SMART APEX CCD diffractometer'
_diffrn_measurement_method '\w scans'
_diffrn_radiation_monochromator graphite
_diffrn_radiation_source 'fine-focus sealed tube'
_diffrn_radiation_type MoK\a
_diffrn_radiation_wavelength 0.71073
_diffrn_reflns_av_R_equivalents 0.0758
_diffrn_reflns_av_sigmaI/netI 0.1070
_diffrn_reflns_limit_h_max 17
_diffrn_reflns_limit_h_min -17
_diffrn_reflns_limit_k_max 18
_diffrn_reflns_limit_k_min -18
_diffrn_reflns_limit_l_max 21
_diffrn_reflns_limit_l_min -21
_diffrn_reflns_number 43332
_diffrn_reflns_theta_full 26.50
_diffrn_reflns_theta_max 26.50
_diffrn_reflns_theta_min 1.38
_diffrn_standards_number 0
_exptl_absorpt_coefficient_mu 3.681
_exptl_absorpt_correction_T_max 0.7159
_exptl_absorpt_correction_T_min 0.6464
_exptl_absorpt_correction_type multi-scan
_exptl_absorpt_process_details 'Apex2 v2.1-4 (Bruker, 2007)'
_exptl_crystal_colour colorless
_exptl_crystal_density_diffrn 2.178
_exptl_crystal_density_method 'not measured'
_exptl_crystal_description plate
_exptl_crystal_F_000 2253
_exptl_crystal_size_max 0.12
_exptl_crystal_size_mid 0.11
_exptl_crystal_size_min 0.09
_refine_diff_density_max 1.623
_refine_diff_density_min -1.894
_refine_diff_density_rms 0.194
_refine_ls_extinction_method none
_refine_ls_goodness_of_fit_ref 0.972
_refine_ls_hydrogen_treatment constr
_refine_ls_matrix_type full
_refine_ls_number_parameters 980
_refine_ls_number_reflns 14688
_refine_ls_number_restraints 70
_refine_ls_restrained_S_all 1.006
_refine_ls_R_factor_all 0.0980
_refine_ls_R_factor_gt 0.0586
_refine_ls_shift/su_max 0.001
_refine_ls_shift/su_mean 0.000
_refine_ls_structure_factor_coef Fsqd
_refine_ls_weighting_details 'calc w=1/[\s^2^(Fo^2^)+(0.0673P)^2^] where P=(Fo^2^+2Fc^2^)/3'
_refine_ls_weighting_scheme calc
_refine_ls_wR_factor_gt 0.1311
_refine_ls_wR_factor_ref 0.1460
_reflns_number_gt 9321
_reflns_number_total 14688
_reflns_threshold_expression I>2\s(I)
_cod_data_source_file b915025k.txt
_cod_data_source_block 7
_cod_original_sg_symbol_H-M P-1
_cod_database_code 7211814

loop_
_symmetry_equiv_pos_as_xyz
'x, y, z'
'-x, -y, -z'

loop_
_atom_site_label
_atom_site_type_symbol
_atom_site_fract_x
_atom_site_fract_y
_atom_site_fract_z
_atom_site_U_iso_or_equiv
_atom_site_adp_type
_atom_site_occupancy
_atom_site_symmetry_multiplicity
_atom_site_calc_flag
_atom_site_refinement_flags
_atom_site_disorder_assembly
_atom_site_disorder_group
Ag1 Ag 0.84882(8) 1.10226(8) 0.42249(5) 0.0694(3) Uani 1 1 d . . .
Ag2 Ag 0.86733(8) 0.51478(8) 0.49694(5) 0.0700(3) Uani 1 1 d . . .
Ag3 Ag 0.40830(8) 0.90601(8) 0.53709(5) 0.0701(3) Uani 1 1 d . . .
Ag4 Ag 0.64275(8) 0.62144(8) 0.45894(5) 0.0700(3) Uani 1 1 d . . .
C1 C 0.8961(8) 0.9840(9) 0.5723(6) 0.056(3) Uani 1 1 d . . .
H1 H 0.9147 0.9382 0.5381 0.067 Uiso 1 1 calc R . .
C2 C 0.9035(7) 0.9636(8) 0.6506(6) 0.047(3) Uani 1 1 d . . .
H2 H 0.9269 0.9056 0.6680 0.056 Uiso 1 1 calc R . .
C3 C 0.8757(7) 1.0303(7) 0.7032(5) 0.035(2) Uani 1 1 d . . .
C4 C 0.8458(9) 1.1160(8) 0.6735(6) 0.055(3) Uani 1 1 d . . .
H4 H 0.8293 1.1633 0.7065 0.066 Uiso 1 1 calc R . .
C5 C 0.8406(10) 1.1312(8) 0.5950(7) 0.066(4) Uani 1 1 d . . .
H5 H 0.8199 1.1895 0.5764 0.080 Uiso 1 1 calc R . .
C6 C 0.8760(7) 1.0109(6) 0.7882(5) 0.034(2) Uani 1 1 d . . .
C7 C 0.7753(8) 0.2423(8) 1.3006(6) 0.045(3) Uani 1 1 d . . .
H7 H 0.7545 0.2720 1.3458 0.054 Uiso 1 1 calc R . .
C8 C 0.7532(8) 0.2851(7) 1.2306(5) 0.041(3) Uani 1 1 d . . .
H8 H 0.7194 0.3425 1.2291 0.049 Uiso 1 1 calc R . .
C9 C 0.7817(7) 0.2417(7) 1.1624(5) 0.033(2) Uani 1 1 d . . .
C10 C 0.8339(8) 0.1567(7) 1.1698(6) 0.045(3) Uani 1 1 d . . .
H10 H 0.8558 0.1252 1.1259 0.053 Uiso 1 1 calc R . .
C11 C 0.8531(8) 0.1196(7) 1.2427(6) 0.049(3) Uani 1 1 d . . .
H11 H 0.8877 0.0628 1.2466 0.059 Uiso 1 1 calc R . .
C12 C 0.7566(7) 0.2833(7) 1.0845(5) 0.034(2) Uani 1 1 d . . .
C13 C 0.6251(6) 0.6368(6) 1.0877(5) 0.0245(19) Uani 1 1 d . . .
C14 C 0.6210(6) 0.6333(6) 1.1743(5) 0.030(2) Uani 1 1 d . . .
C15 C 0.6102(8) 0.5560(8) 1.2199(6) 0.050(3) Uani 1 1 d . . .
H15 H 0.6002 0.5034 1.1965 0.060 Uiso 1 1 calc R . .
C16 C 0.6134(8) 0.5523(9) 1.2973(6) 0.053(3) Uani 1 1 d . . .
H16 H 0.6054 0.4977 1.3258 0.064 Uiso 1 1 calc R . .
C17 C 0.6368(9) 0.7044(9) 1.2921(7) 0.065(4) Uani 1 1 d . . .
H17 H 0.6456 0.7563 1.3170 0.078 Uiso 1 1 calc R . .
C18 C 0.6330(9) 0.7104(8) 1.2123(6) 0.054(3) Uani 1 1 d . . .
H18 H 0.6385 0.7658 1.1844 0.065 Uiso 1 1 calc R . .
C19 C 0.6846(6) 0.6305(7) 0.8265(5) 0.030(2) Uani 1 1 d . . .
C20 C 0.6763(6) 0.6254(6) 0.7398(5) 0.026(2) Uani 1 1 d . . .
C21 C 0.7157(8) 0.6884(7) 0.6867(6) 0.042(3) Uani 1 1 d . . .
H21 H 0.7470 0.7347 0.7040 0.050 Uiso 1 1 calc R . .
C22 C 0.7087(8) 0.6827(7) 0.6089(6) 0.047(3) Uani 1 1 d . . .
H22 H 0.7360 0.7253 0.5739 0.056 Uiso 1 1 calc R . .
C23 C 0.6281(8) 0.5577(8) 0.6312(6) 0.049(3) Uani 1 1 d . . .
H23 H 0.5973 0.5122 0.6121 0.059 Uiso 1 1 calc R . .
C24 C 0.6331(7) 0.5575(7) 0.7105(5) 0.040(2) Uani 1 1 d . . .
H24 H 0.6076 0.5121 0.7435 0.048 Uiso 1 1 calc R . .
C25 C 0.4438(7) 0.8573(6) 0.9073(5) 0.029(2) Uani 1 1 d . . .
C26 C 0.4359(7) 0.8715(7) 0.8207(5) 0.032(2) Uani 1 1 d . . .
C27 C 0.3819(8) 0.9438(7) 0.7885(6) 0.048(3) Uani 1 1 d . . .
H27 H 0.3491 0.9872 0.8201 0.058 Uiso 1 1 calc R . .
C28 C 0.3760(8) 0.9522(8) 0.7097(6) 0.052(3) Uani 1 1 d . . .
H28 H 0.3401 1.0028 0.6891 0.062 Uiso 1 1 calc R . .
C29 C 0.4715(8) 0.8207(8) 0.6939(6) 0.045(3) Uani 1 1 d . . .
H29 H 0.5021 0.7768 0.6615 0.054 Uiso 1 1 calc R . .
C30 C 0.4826(7) 0.8089(7) 0.7706(5) 0.039(2) Uani 1 1 d . . .
H30 H 0.5212 0.7592 0.7895 0.047 Uiso 1 1 calc R . .
C31 C 0.6259(7) 1.0024(7) 0.8302(5) 0.031(2) Uani 1 1 d . . .
C32 C 0.6191(7) 1.0253(6) 0.7431(5) 0.029(2) Uani 1 1 d . . .
C33 C 0.5839(8) 1.1110(7) 0.7170(6) 0.049(3) Uani 1 1 d . . .
H33 H 0.5648 1.1559 0.7520 0.059 Uiso 1 1 calc R . .
C34 C 0.5775(9) 1.1294(8) 0.6394(6) 0.060(3) Uani 1 1 d . . .
H34 H 0.5531 1.1873 0.6226 0.072 Uiso 1 1 calc R . .
C35 C 0.6388(9) 0.9858(9) 0.6133(6) 0.056(3) Uani 1 1 d . . .
H35 H 0.6584 0.9419 0.5775 0.067 Uiso 1 1 calc R . .
C36 C 0.6469(7) 0.9619(7) 0.6899(6) 0.042(3) Uani 1 1 d . . .
H36 H 0.6709 0.9034 0.7055 0.050 Uiso 1 1 calc R . .
C37 C 0.8040(7) 0.3323(7) 0.8414(6) 0.038(2) Uani 1 1 d . . .
C38 C 0.8175(7) 0.3776(6) 0.7625(5) 0.032(2) Uani 1 1 d . . .
C39 C 0.8694(7) 0.4523(6) 0.7490(5) 0.032(2) Uani 1 1 d . . .
H39 H 0.8948 0.4769 0.7897 0.038 Uiso 1 1 calc R . .
C40 C 0.8829(7) 0.4900(7) 0.6741(6) 0.039(2) Uani 1 1 d . . .
H40 H 0.9182 0.5402 0.6661 0.047 Uiso 1 1 calc R . .
C41 C 0.7984(9) 0.3864(9) 0.6262(6) 0.056(3) Uani 1 1 d . . .
H41 H 0.7746 0.3628 0.5842 0.067 Uiso 1 1 calc R . .
C42 C 0.7800(9) 0.3451(8) 0.6992(6) 0.052(3) Uani 1 1 d . . .
H42 H 0.7429 0.2961 0.7061 0.063 Uiso 1 1 calc R . .
C43 C 0.8895(9) 0.6296(8) 1.3412(6) 0.054(3) Uani 1 1 d . . .
H43 H 0.9001 0.6760 1.3722 0.065 Uiso 1 1 calc R . .
C44 C 0.8920(8) 0.6472(7) 1.2632(5) 0.044(3) Uani 1 1 d . . .
H44 H 0.9044 0.7046 1.2419 0.053 Uiso 1 1 calc R . .
C45 C 0.8764(6) 0.5808(6) 1.2158(5) 0.028(2) Uani 1 1 d . . .
C46 C 0.8594(8) 0.4962(8) 1.2495(6) 0.047(3) Uani 1 1 d . . .
H46 H 0.8486 0.4491 1.2195 0.056 Uiso 1 1 calc R . .
C47 C 0.8591(9) 0.4837(8) 1.3291(6) 0.053(3) Uani 1 1 d . . .
H47 H 0.8488 0.4264 1.3517 0.064 Uiso 1 1 calc R . .
C48 C 0.8783(7) 0.5958(7) 1.1282(5) 0.033(2) Uani 1 1 d . . .
C49 C 0.8171(7) 0.9647(6) 1.0120(5) 0.033(2) Uani 1 1 d . A .
C50 C 0.8595(8) 0.8845(7) 1.0569(7) 0.053(3) Uani 1 1 d D . .
H50B H 0.8429 0.9018 1.1106 0.064 Uiso 0.428(15) 1 calc PR A 2
H50A H 0.9181 0.8661 1.0241 0.064 Uiso 0.572(15) 1 d PR A 1
C51A C 0.8970(18) 0.9013(15) 1.1305(10) 0.072(6) Uani 0.572(15) 1 d PD A 1
H51A H 0.9330 0.8471 1.1493 0.108 Uiso 0.572(15) 1 calc PR A 1
H51B H 0.8444 0.9179 1.1681 0.108 Uiso 0.572(15) 1 calc PR A 1
H51C H 0.9379 0.9498 1.1221 0.108 Uiso 0.572(15) 1 calc PR A 1
C51B C 0.9644(12) 0.8649(19) 1.0546(18) 0.072(6) Uani 0.428(15) 1 d PD A 2
H51D H 0.9800 0.8017 1.0686 0.108 Uiso 0.428(15) 1 calc PR A 2
H51E H 0.9890 0.9014 1.0906 0.108 Uiso 0.428(15) 1 calc PR A 2
H51F H 0.9927 0.8789 1.0031 0.108 Uiso 0.428(15) 1 calc PR A 2
C52 C 0.8667(7) 0.6485(6) 0.9167(5) 0.033(2) Uani 1 1 d . . .
C53A C 0.9158(10) 0.7284(9) 0.8769(8) 0.027(3) Uani 0.627(11) 1 d PDU A 1
H53A H 0.9684 0.7431 0.9057 0.033 Uiso 0.627(11) 1 calc PR A 1
C54A C 0.9498(13) 0.7112(12) 0.7951(8) 0.046(4) Uani 0.627(11) 1 d PDU A 1
H54A H 0.8988 0.6905 0.7698 0.069 Uiso 0.627(11) 1 calc PR A 1
H54B H 1.0034 0.6655 0.7937 0.069 Uiso 0.627(11) 1 calc PR A 1
H54C H 0.9692 0.7664 0.7688 0.069 Uiso 0.627(11) 1 calc PR A 1
C53B C 0.8870(14) 0.7170(11) 0.8485(16) 0.027(3) Uani 0.373(11) 1 d PDU A 2
H53B H 0.8595 0.7004 0.8020 0.033 Uiso 0.373(11) 1 calc PR A 2
C54B C 0.9909(15) 0.725(2) 0.8324(18) 0.046(4) Uani 0.373(11) 1 d PDU A 2
H54D H 1.0183 0.6786 0.7980 0.069 Uiso 0.373(11) 1 calc PR A 2
H54E H 1.0209 0.7165 0.8802 0.069 Uiso 0.373(11) 1 calc PR A 2
H54F H 1.0011 0.7836 0.8085 0.069 Uiso 0.373(11) 1 calc PR A 2
Cl1 Cl 0.3826(2) 0.6510(2) 0.52119(18) 0.0665(9) Uani 1 1 d D . .
Cl2 Cl 0.9972(3) 0.7163(3) 0.5450(2) 0.0821(11) Uani 1 1 d D . .
N1 N 0.8637(7) 1.0662(7) 0.5428(5) 0.053(2) Uani 1 1 d . . .
N2 N 0.8240(6) 0.1621(6) 1.3074(5) 0.045(2) Uani 1 1 d . . .
N3 N 0.6282(7) 0.6263(7) 1.3348(5) 0.055(3) Uani 1 1 d . . .
N4 N 0.6638(7) 0.6178(7) 0.5818(5) 0.047(2) Uani 1 1 d . . .
N5 N 0.4194(7) 0.8913(6) 0.6612(5) 0.047(2) Uani 1 1 d . . .
N6 N 0.6046(7) 1.0679(7) 0.5861(5) 0.050(2) Uani 1 1 d . . .
N7 N 0.8492(7) 0.4594(6) 0.6129(5) 0.049(2) Uani 1 1 d . . .
N8 N 0.8725(7) 0.5484(7) 1.3754(5) 0.051(2) Uani 1 1 d . . .
O1 O 0.4370(7) 0.6569(8) 0.5916(5) 0.136(5) Uani 1 1 d D . .
O2 O 0.3228(7) 0.7425(5) 0.5066(6) 0.110(4) Uani 1 1 d D . .
O3 O 0.3109(7) 0.5791(6) 0.5407(6) 0.117(4) Uani 1 1 d D . .
O4 O 0.4455(7) 0.6265(9) 0.4505(6) 0.174(7) Uani 1 1 d D . .
O5 O 0.9730(8) 0.6205(6) 0.5375(7) 0.133(5) Uani 1 1 d D . .
O6 O 0.9754(10) 0.7736(9) 0.4698(7) 0.195(8) Uani 1 1 d D . .
O7 O 0.9394(11) 0.7579(11) 0.6139(8) 0.287(14) Uani 1 1 d D . .
O8 O 1.1045(6) 0.7138(9) 0.5527(8) 0.168(7) Uani 1 1 d D . .
O13 O 0.7282(5) 0.3669(4) 1.0804(4) 0.0374(16) Uani 1 1 d . . .
O14 O 0.7629(6) 0.2310(5) 1.0300(4) 0.0489(19) Uani 1 1 d . . .
O15 O 0.9244(5) 0.9405(5) 0.8119(4) 0.0420(17) Uani 1 1 d . . .
O16 O 0.8261(5) 1.0665(5) 0.8311(4) 0.0503(19) Uani 1 1 d . . .
O17 O 0.6362(5) 0.5618(4) 1.0555(3) 0.0351(16) Uani 1 1 d . . .
O18 O 0.6153(5) 0.7141(4) 1.0528(3) 0.0359(16) Uani 1 1 d . . .
O19 O 0.7056(5) 0.5581(4) 0.8636(3) 0.0341(15) Uani 1 1 d . . .
O20 O 0.6678(5) 0.7091(4) 0.8514(3) 0.0355(16) Uani 1 1 d . . .
O21 O 0.5064(4) 0.8009(4) 0.9322(3) 0.0344(15) Uani 1 1 d . . .
O22 O 0.3803(4) 0.9046(4) 0.9516(3) 0.0347(15) Uani 1 1 d . . .
O23 O 0.6435(5) 0.9196(4) 0.8490(3) 0.0360(16) Uani 1 1 d . . .
O24 O 0.6129(4) 1.0662(4) 0.8741(3) 0.0342(15) Uani 1 1 d . . .
O25 O 0.7790(6) 0.2527(5) 0.8463(4) 0.057(2) Uani 1 1 d . . .
O26 O 0.8160(5) 0.3764(4) 0.8980(3) 0.0367(16) Uani 1 1 d . . .
O27 O 0.8415(5) 0.5390(5) 1.0938(4) 0.0411(17) Uani 1 1 d . . .
O28 O 0.9197(5) 0.6634(5) 1.0977(4) 0.0383(16) Uani 1 1 d . . .
O29 O 0.8482(5) 1.0419(5) 1.0146(4) 0.0474(19) Uani 1 1 d . . .
O30 O 0.7507(4) 0.9550(4) 0.9704(3) 0.0304(15) Uani 1 1 d . . .
O31 O 0.8035(5) 0.8105(4) 1.0531(4) 0.0380(16) Uani 1 1 d . A .
O32 O 0.7911(4) 0.6651(4) 0.9622(3) 0.0275(14) Uani 1 1 d . A .
O33 O 0.9059(5) 0.5694(4) 0.9114(4) 0.0375(16) Uani 1 1 d . A .
O34 O 0.8391(5) 0.8035(4) 0.8759(4) 0.0478(19) Uani 1 1 d D . .
H34A H 0.8706 0.8391 0.8481 0.072 Uiso 1 1 d RD A .
O1W O 0.5962(5) 1.2477(4) 0.9237(4) 0.0444(18) Uani 1 1 d D . .
H1WA H 0.5989 1.3026 0.9263 0.067 Uiso 1 1 d RD A .
H1WB H 0.5484 1.2322 0.9509 0.067 Uiso 1 1 d RD . .
O2W O 0.5812(5) 0.9108(5) 1.0442(4) 0.0467(19) Uani 1 1 d D . .
H2WA H 0.5838 0.9661 1.0409 0.070 Uiso 1 1 d RD A .
H2WB H 0.5260 0.8985 1.0572 0.070 Uiso 1 1 d RD . .
O3W O 0.6094(5) 0.4326(4) 0.9475(4) 0.0392(16) Uani 1 1 d D . .
H3WA H 0.5730 0.4088 0.9803 0.059 Uiso 1 1 d RD A .
H3WB H 0.5809 0.4646 0.9150 0.059 Uiso 1 1 d RD . .
O4W O 0.9280(4) 0.3990(5) 1.0109(4) 0.0393(16) Uani 1 1 d D . .
H4WA H 0.9548 0.4340 1.0347 0.059 Uiso 1 1 d RD A .
H4WB H 0.9675 0.3694 0.9821 0.059 Uiso 1 1 d RD . .
O5W O 0.4836(5) 0.6051(5) 0.9027(4) 0.052(2) Uani 1 1 d D . .
H5WA H 0.5036 0.6508 0.9172 0.079 Uiso 1 1 d RD . .
H5WB H 0.4272 0.6139 0.8939 0.079 Uiso 1 1 d RD . .
O6W O 0.5955(11) 0.8184(12) 0.4840(9) 0.095(6) Uani 0.627(11) 1 d PD . .
H6WA H 0.6025 0.8671 0.4582 0.143 Uiso 0.627(11) 1 d PRD . .
H6WB H 0.5395 0.8058 0.4825 0.143 Uiso 0.627(11) 1 d PRD . .
Sm1 Sm 0.68443(3) 0.80908(3) 0.95218(3) 0.02546(13) Uani 1 1 d . A .
Sm2 Sm 0.73351(3) 1.13157(3) 0.93580(3) 0.02768(13) Uani 1 1 d . . .
Sm3 Sm 0.77354(3) 0.49013(3) 0.98442(3) 0.02697(13) Uani 1 1 d . A .

loop_
_atom_site_aniso_label
_atom_site_aniso_U_11
_atom_site_aniso_U_22
_atom_site_aniso_U_33
_atom_site_aniso_U_23
_atom_site_aniso_U_13
_atom_site_aniso_U_12
Ag1 0.0853(7) 0.0854(8) 0.0348(5) 0.0139(5) -0.0119(5) 0.0002(6)
Ag2 0.0989(8) 0.0781(8) 0.0267(5) 0.0065(5) 0.0020(5) 0.0097(6)
Ag3 0.0905(8) 0.0922(8) 0.0274(5) 0.0055(5) -0.0170(5) -0.0025(6)
Ag4 0.0870(8) 0.0974(9) 0.0244(4) -0.0112(5) -0.0115(4) 0.0074(6)
C1 0.066(8) 0.065(9) 0.030(6) -0.009(6) 0.005(5) 0.020(6)
C2 0.053(7) 0.050(7) 0.031(6) -0.013(5) 0.004(5) 0.020(5)
C3 0.041(6) 0.030(6) 0.032(5) 0.001(4) 0.003(4) 0.001(5)
C4 0.093(9) 0.033(6) 0.034(6) 0.007(5) 0.000(6) 0.006(6)
C5 0.100(11) 0.037(7) 0.052(8) 0.011(6) 0.003(7) 0.024(7)
C6 0.050(6) 0.020(5) 0.030(5) -0.009(4) 0.006(5) -0.004(5)
C7 0.062(7) 0.044(7) 0.031(6) -0.005(5) -0.009(5) -0.005(6)
C8 0.058(7) 0.027(6) 0.034(6) -0.005(5) 0.001(5) 0.005(5)
C9 0.038(6) 0.033(6) 0.027(5) 0.000(4) -0.006(4) -0.005(5)
C10 0.057(7) 0.040(6) 0.034(6) -0.006(5) -0.003(5) 0.009(5)
C11 0.072(8) 0.038(6) 0.035(6) 0.003(5) -0.011(6) 0.006(6)
C12 0.041(6) 0.030(6) 0.033(5) 0.002(5) -0.002(4) -0.008(5)
C13 0.026(5) 0.029(5) 0.016(4) 0.001(4) 0.004(4) 0.001(4)
C14 0.028(5) 0.034(6) 0.025(5) -0.009(4) 0.001(4) 0.006(4)
C15 0.075(8) 0.043(7) 0.030(6) 0.012(5) -0.004(5) -0.012(6)
C16 0.074(8) 0.059(8) 0.028(6) 0.002(5) -0.006(5) -0.011(6)
C17 0.090(10) 0.069(9) 0.040(7) -0.024(7) -0.004(6) -0.020(8)
C18 0.085(9) 0.042(7) 0.038(6) -0.004(5) -0.014(6) -0.006(6)
C19 0.031(5) 0.034(6) 0.025(5) -0.004(4) -0.001(4) 0.005(4)
C20 0.028(5) 0.021(5) 0.027(5) -0.004(4) -0.002(4) 0.005(4)
C21 0.057(7) 0.031(6) 0.036(6) -0.005(5) -0.013(5) 0.014(5)
C22 0.075(8) 0.036(6) 0.029(6) 0.007(5) -0.013(5) 0.003(6)
C23 0.069(8) 0.044(7) 0.036(6) -0.006(5) -0.014(6) 0.003(6)
C24 0.055(7) 0.037(6) 0.026(5) 0.003(4) -0.005(5) 0.002(5)
C25 0.041(6) 0.023(5) 0.026(5) -0.010(4) -0.005(4) -0.003(4)
C26 0.036(6) 0.038(6) 0.023(5) -0.001(4) -0.006(4) -0.003(5)
C27 0.058(7) 0.046(7) 0.037(6) -0.011(5) -0.015(5) 0.023(6)
C28 0.071(8) 0.047(7) 0.035(6) 0.006(5) -0.013(6) 0.012(6)
C29 0.049(7) 0.057(8) 0.029(5) -0.011(5) -0.004(5) 0.003(6)
C30 0.054(7) 0.041(6) 0.019(5) -0.006(4) -0.007(4) 0.015(5)
C31 0.034(5) 0.034(6) 0.026(5) -0.002(4) -0.006(4) 0.001(4)
C32 0.041(6) 0.025(5) 0.021(5) 0.002(4) 0.002(4) -0.004(4)
C33 0.080(8) 0.034(6) 0.033(6) 0.002(5) -0.011(6) 0.007(6)
C34 0.095(10) 0.038(7) 0.041(7) 0.013(6) -0.014(6) 0.018(6)
C35 0.080(9) 0.060(8) 0.027(6) 0.001(5) -0.017(6) 0.000(7)
C36 0.055(7) 0.028(6) 0.041(6) 0.003(5) -0.012(5) 0.009(5)
C37 0.044(6) 0.033(6) 0.033(6) -0.007(5) 0.008(5) 0.003(5)
C38 0.042(6) 0.018(5) 0.034(5) -0.010(4) 0.008(4) 0.007(4)
C39 0.046(6) 0.028(5) 0.020(5) -0.006(4) -0.002(4) 0.009(4)
C40 0.042(6) 0.038(6) 0.034(6) 0.001(5) 0.006(5) 0.006(5)
C41 0.084(9) 0.058(8) 0.024(6) -0.008(5) -0.016(6) 0.021(7)
C42 0.075(8) 0.037(7) 0.044(7) -0.011(5) 0.000(6) -0.002(6)
C43 0.082(9) 0.044(7) 0.038(6) -0.007(6) -0.017(6) 0.001(6)
C44 0.064(7) 0.037(6) 0.028(5) -0.002(5) -0.005(5) 0.010(5)
C45 0.031(5) 0.022(5) 0.030(5) -0.010(4) -0.005(4) 0.009(4)
C46 0.061(7) 0.042(7) 0.038(6) 0.001(5) -0.012(5) -0.005(6)
C47 0.085(9) 0.047(7) 0.030(6) 0.006(5) -0.005(6) -0.025(6)
C48 0.042(6) 0.038(6) 0.014(4) 0.001(4) 0.000(4) 0.011(5)
C49 0.044(6) 0.024(5) 0.032(5) -0.010(4) -0.008(5) 0.008(4)
C50 0.066(8) 0.030(6) 0.068(8) 0.004(6) -0.031(6) -0.007(6)
C51A 0.089(15) 0.041(11) 0.094(15) 0.012(10) -0.048(11) -0.016(10)
C51B 0.089(15) 0.041(11) 0.094(15) 0.012(10) -0.048(11) -0.016(10)
C52 0.036(6) 0.022(5) 0.040(6) -0.004(4) 0.000(5) -0.001(4)
C53A 0.025(6) 0.024(5) 0.032(6) 0.005(5) -0.002(5) 0.000(5)
C54A 0.042(7) 0.047(6) 0.046(7) 0.002(6) 0.005(5) 0.004(5)
C53B 0.025(6) 0.024(5) 0.032(6) 0.005(5) -0.002(5) 0.000(5)
C54B 0.042(7) 0.047(6) 0.046(7) 0.002(6) 0.005(5) 0.004(5)
Cl1 0.069(2) 0.073(2) 0.058(2) -0.0174(17) -0.0074(16) 0.0008(18)
Cl2 0.090(3) 0.061(2) 0.096(3) -0.013(2) -0.007(2) -0.010(2)
N1 0.072(7) 0.050(6) 0.034(5) 0.008(5) -0.002(5) 0.006(5)
N2 0.060(6) 0.045(6) 0.030(5) 0.001(4) -0.013(4) -0.003(5)
N3 0.074(7) 0.067(7) 0.024(5) -0.001(5) -0.013(4) 0.001(6)
N4 0.062(6) 0.051(6) 0.027(5) -0.008(4) -0.011(4) 0.013(5)
N5 0.061(6) 0.052(6) 0.028(5) 0.001(4) -0.006(4) -0.003(5)
N6 0.071(7) 0.048(6) 0.028(5) 0.008(4) -0.005(4) -0.001(5)
N7 0.072(7) 0.041(6) 0.026(5) 0.005(4) 0.009(4) 0.010(5)
N8 0.059(6) 0.062(7) 0.031(5) 0.001(5) -0.007(4) 0.000(5)
O1 0.110(9) 0.129(11) 0.181(13) -0.071(10) -0.051(9) 0.008(8)
O2 0.120(9) 0.084(8) 0.124(10) -0.002(7) -0.026(7) 0.012(7)
O3 0.135(10) 0.109(10) 0.112(9) 0.026(7) -0.028(7) -0.039(8)
O4 0.142(12) 0.227(18) 0.162(13) -0.114(13) 0.066(10) -0.070(12)
O5 0.159(12) 0.096(10) 0.149(12) -0.030(8) 0.000(9) -0.040(9)
O6 0.193(17) 0.195(18) 0.197(17) 0.084(14) -0.071(13) -0.033(13)
O7 0.31(3) 0.33(3) 0.22(2) -0.15(2) 0.08(2) -0.07(2)
O8 0.105(10) 0.197(16) 0.208(15) 0.070(13) -0.054(10) -0.057(11)
O13 0.046(4) 0.028(4) 0.035(4) 0.002(3) -0.001(3) 0.007(3)
O14 0.088(6) 0.027(4) 0.035(4) -0.002(3) -0.015(4) -0.011(4)
O15 0.051(4) 0.033(4) 0.038(4) 0.009(3) -0.001(3) 0.005(3)
O16 0.071(5) 0.035(4) 0.039(4) -0.002(3) 0.013(4) 0.007(4)
O17 0.045(4) 0.033(4) 0.025(3) -0.007(3) 0.001(3) 0.003(3)
O18 0.048(4) 0.030(4) 0.024(3) 0.004(3) 0.004(3) 0.010(3)
O19 0.043(4) 0.029(4) 0.029(3) -0.003(3) -0.005(3) 0.005(3)
O20 0.048(4) 0.027(4) 0.030(4) -0.011(3) -0.007(3) 0.011(3)
O21 0.040(4) 0.029(4) 0.031(4) 0.006(3) -0.007(3) 0.009(3)
O22 0.042(4) 0.030(4) 0.028(3) -0.002(3) 0.007(3) 0.005(3)
O23 0.054(4) 0.025(4) 0.030(4) 0.001(3) -0.012(3) -0.004(3)
O24 0.043(4) 0.033(4) 0.028(3) -0.008(3) -0.009(3) -0.001(3)
O25 0.102(7) 0.035(5) 0.033(4) -0.003(3) 0.012(4) -0.014(4)
O26 0.055(4) 0.030(4) 0.023(3) -0.003(3) 0.001(3) 0.004(3)
O27 0.059(5) 0.037(4) 0.030(4) -0.018(3) -0.012(3) 0.004(3)
O28 0.048(4) 0.035(4) 0.030(4) 0.004(3) -0.004(3) 0.006(3)
O29 0.061(5) 0.030(4) 0.055(5) -0.008(3) -0.027(4) 0.003(4)
O30 0.036(4) 0.029(4) 0.027(3) -0.003(3) -0.001(3) -0.004(3)
O31 0.046(4) 0.024(4) 0.046(4) -0.002(3) -0.017(3) 0.000(3)
O32 0.030(4) 0.026(3) 0.024(3) 0.002(3) -0.002(3) 0.004(3)
O33 0.040(4) 0.025(4) 0.044(4) -0.003(3) -0.004(3) 0.010(3)
O34 0.045(4) 0.023(4) 0.066(5) 0.012(3) 0.024(4) 0.010(3)
O1W 0.046(4) 0.025(4) 0.058(5) -0.003(3) 0.000(3) 0.009(3)
O2W 0.041(4) 0.035(4) 0.063(5) -0.021(4) 0.011(4) -0.004(3)
O3W 0.047(4) 0.034(4) 0.036(4) 0.002(3) 0.001(3) -0.007(3)
O4W 0.034(4) 0.042(4) 0.039(4) -0.003(3) 0.000(3) 0.006(3)
O5W 0.047(5) 0.044(5) 0.066(5) -0.008(4) 0.000(4) -0.004(4)
O6W 0.078(11) 0.098(14) 0.105(13) 0.009(10) 0.012(9) -0.010(10)
Sm1 0.0324(3) 0.0203(3) 0.0222(2) -0.00249(19) -0.00153(19) 0.0044(2)
Sm2 0.0368(3) 0.0220(3) 0.0228(2) -0.00261(19) -0.0011(2) 0.0038(2)
Sm3 0.0359(3) 0.0216(3) 0.0222(2) -0.00299(19) -0.0017(2) 0.0034(2)

loop_
_atom_type_symbol
_atom_type_description
_atom_type_scat_dispersion_real
_atom_type_scat_dispersion_imag
_atom_type_scat_source
C C 0.0033 0.0016 'International Tables Vol C Tables 4.2.6.8 and 6.1.1.4'
H H 0.0000 0.0000 'International Tables Vol C Tables 4.2.6.8 and 6.1.1.4'
N N 0.0061 0.0033 'International Tables Vol C Tables 4.2.6.8 and 6.1.1.4'
O O 0.0106 0.0060 'International Tables Vol C Tables 4.2.6.8 and 6.1.1.4'
Cl Cl 0.1484 0.1585 'International Tables Vol C Tables 4.2.6.8 and 6.1.1.4'
Ag Ag -0.8971 1.1015 'International Tables Vol C Tables 4.2.6.8 and 6.1.1.4'
Sm Sm -0.1638 3.4418 'International Tables Vol C Tables 4.2.6.8 and 6.1.1.4'

loop_
_geom_angle_atom_site_label_1
_geom_angle_atom_site_label_2
_geom_angle_atom_site_label_3
_geom_angle
_geom_angle_site_symmetry_1
_geom_angle_site_symmetry_3
N1 Ag1 N2 170.0(4) . 1_564
N7 Ag2 N8 169.0(4) . 1_554
N7 Ag2 O5 89.7(4) . .
N8 Ag2 O5 101.0(4) 1_554 .
N6 Ag3 N5 175.5(4) 2_676 .
N4 Ag4 N3 177.5(4) . 1_554
N1 C1 C2 123.7(10) . .
N1 C1 H1 118.2 . .
C2 C1 H1 118.2 . .
C1 C2 C3 119.6(10) . .
C1 C2 H2 120.2 . .
C3 C2 H2 120.2 . .
C4 C3 C2 117.4(9) . .
C4 C3 C6 120.6(9) . .
C2 C3 C6 122.0(9) . .
C5 C4 C3 119.7(10) . .
C5 C4 H4 120.2 . .
C3 C4 H4 120.2 . .
N1 C5 C4 123.9(11) . .
N1 C5 H5 118.0 . .
C4 C5 H5 118.0 . .
O15 C6 O16 125.0(9) . .
O15 C6 C3 118.2(8) . .
O16 C6 C3 116.8(9) . .
N2 C7 C8 123.9(10) . .
N2 C7 H7 118.0 . .
C8 C7 H7 118.0 . .
C7 C8 C9 119.3(10) . .
C7 C8 H8 120.3 . .
C9 C8 H8 120.3 . .
C8 C9 C10 116.6(9) . .
C8 C9 C12 121.8(9) . .
C10 C9 C12 121.6(8) . .
C11 C10 C9 119.8(9) . .
C11 C10 H10 120.1 . .
C9 C10 H10 120.1 . .
N2 C11 C10 122.5(10) . .
N2 C11 H11 118.8 . .
C10 C11 H11 118.8 . .
O14 C12 O13 125.8(9) . .
O14 C12 C9 116.9(9) . .
O13 C12 C9 117.3(8) . .
O18 C13 O17 125.4(8) . .
O18 C13 C14 117.4(8) . .
O17 C13 C14 117.1(8) . .
C15 C14 C18 116.4(9) . .
C15 C14 C13 123.4(9) . .
C18 C14 C13 120.1(9) . .
C16 C15 C14 122.8(11) . .
C16 C15 H15 118.6 . .
C14 C15 H15 118.6 . .
C15 C16 N3 121.5(11) . .
C15 C16 H16 119.3 . .
N3 C16 H16 119.3 . .
N3 C17 C18 122.3(11) . .
N3 C17 H17 118.8 . .
C18 C17 H17 118.8 . .
C14 C18 C17 119.4(11) . .
C14 C18 H18 120.3 . .
C17 C18 H18 120.3 . .
O19 C19 O20 128.2(8) . .
O19 C19 C20 117.0(8) . .
O20 C19 C20 114.8(8) . .
C24 C20 C21 117.0(8) . .
C24 C20 C19 122.3(8) . .
C21 C20 C19 120.6(8) . .
C22 C21 C20 120.2(10) . .
C22 C21 H21 119.9 . .
C20 C21 H21 119.9 . .
N4 C22 C21 121.8(10) . .
N4 C22 H22 119.1 . .
C21 C22 H22 119.1 . .
N4 C23 C24 123.7(10) . .
N4 C23 H23 118.1 . .
C24 C23 H23 118.1 . .
C20 C24 C23 118.9(10) . .
C20 C24 H24 120.5 . .
C23 C24 H24 120.5 . .
O21 C25 O22 123.8(8) . .
O21 C25 C26 119.9(8) . .
O22 C25 C26 116.2(8) . .
C27 C26 C30 117.1(9) . .
C27 C26 C25 122.7(9) . .
C30 C26 C25 120.1(9) . .
C26 C27 C28 120.2(10) . .
C26 C27 H27 119.9 . .
C28 C27 H27 119.9 . .
N5 C28 C27 123.0(10) . .
N5 C28 H28 118.5 . .
C27 C28 H28 118.5 . .
N5 C29 C30 124.5(10) . .
N5 C29 H29 117.8 . .
C30 C29 H29 117.8 . .
C29 C30 C26 119.2(10) . .
C29 C30 H30 120.4 . .
C26 C30 H30 120.4 . .
O24 C31 O23 127.1(9) . .
O24 C31 C32 117.6(8) . .
O23 C31 C32 115.3(8) . .
C36 C32 C33 118.4(9) . .
C36 C32 C31 121.2(9) . .
C33 C32 C31 120.4(8) . .
C34 C33 C32 119.3(10) . .
C34 C33 H33 120.4 . .
C32 C33 H33 120.4 . .
N6 C34 C33 123.1(10) . .
N6 C34 H34 118.4 . .
C33 C34 H34 118.4 . .
N6 C35 C36 124.4(11) . .
N6 C35 H35 117.8 . .
C36 C35 H35 117.8 . .
C32 C36 C35 118.7(10) . .
C32 C36 H36 120.6 . .
C35 C36 H36 120.6 . .
O26 C37 O25 124.6(9) . .
O26 C37 C38 117.9(9) . .
O25 C37 C38 117.4(8) . .
C39 C38 C42 117.6(9) . .
C39 C38 C37 121.1(8) . .
C42 C38 C37 121.3(9) . .
C38 C39 C40 118.9(9) . .
C38 C39 H39 120.5 . .
C40 C39 H39 120.5 . .
N7 C40 C39 124.5(10) . .
N7 C40 H40 117.8 . .
C39 C40 H40 117.8 . .
N7 C41 C42 123.0(10) . .
N7 C41 H41 118.5 . .
C42 C41 H41 118.5 . .
C41 C42 C38 119.4(11) . .
C41 C42 H42 120.3 . .
C38 C42 H42 120.3 . .
N8 C43 C44 122.8(10) . .
N8 C43 H43 118.6 . .
C44 C43 H43 118.6 . .
C43 C44 C45 120.2(10) . .
C43 C44 H44 119.9 . .
C45 C44 H44 119.9 . .
C44 C45 C46 118.2(9) . .
C44 C45 C48 122.9(9) . .
C46 C45 C48 118.9(8) . .
C47 C46 C45 118.0(10) . .
C47 C46 H46 121.0 . .
C45 C46 H46 121.0 . .
N8 C47 C46 124.1(11) . .
N8 C47 H47 118.0 . .
C46 C47 H47 118.0 . .
O27 C48 O28 126.9(8) . .
O27 C48 C45 116.4(9) . .
O28 C48 C45 116.6(8) . .
O30 C49 O29 120.4(9) . .
O30 C49 C50 119.1(9) . .
O29 C49 C50 120.5(8) . .
O30 C49 Sm2 64.6(5) . .
O29 C49 Sm2 56.0(5) . .
C50 C49 Sm2 175.0(7) . .
O31 C50 C51A 119.9(12) . .
O31 C50 C51B 118.0(14) . .
C51A C50 C51B 67.5(15) . .
O31 C50 C49 109.3(8) . .
C51A C50 C49 117.0(12) . .
C51B C50 C49 120.1(14) . .
O31 C50 H50B 101.9 . .
C51B C50 H50B 101.9 . .
C49 C50 H50B 101.9 . .
O31 C50 H50A 102.5 . .
C51A C50 H50A 102.6 . .
C49 C50 H50A 102.6 . .
H50B C50 H50A 137.1 . .
C50 C51A H51A 109.5 . .
C50 C51A H51B 109.5 . .
C50 C51A H51C 109.5 . .
C50 C51B H51D 109.5 . .
C50 C51B H51E 109.5 . .
H51D C51B H51E 109.5 . .
C50 C51B H51F 109.5 . .
H51D C51B H51F 109.5 . .
H51E C51B H51F 109.5 . .
O33 C52 O32 121.0(9) . .
O33 C52 C53A 120.1(9) . .
O32 C52 C53A 118.4(8) . .
O33 C52 C53B 117.4(9) . .
O32 C52 C53B 117.8(9) . .
O33 C52 Sm3 57.9(5) . .
O32 C52 Sm3 64.0(5) . .
C53A C52 Sm3 176.6(7) . .
C53B C52 Sm3 150.6(10) . .
O34 C53A C54A 107.4(11) . .
O34 C53A C52 104.2(9) . .
C54A C53A C52 111.4(13) . .
O34 C53A H53A 111.2 . .
C54A C53A H53A 111.2 . .
C52 C53A H53A 111.2 . .
O34 C53B C54B 109.6(17) . .
O34 C53B C52 103.8(14) . .
C54B C53B C52 111(2) . .
O34 C53B H53B 110.7 . .
C54B C53B H53B 110.7 . .
C52 C53B H53B 110.7 . .
C53B C54B H54D 109.5 . .
C53B C54B H54E 109.5 . .
H54D C54B H54E 109.5 . .
C53B C54B H54F 109.5 . .
H54D C54B H54F 109.5 . .
H54E C54B H54F 109.5 . .
O4 Cl1 O1 113.4(6) . .
O4 Cl1 O3 109.3(5) . .
O1 Cl1 O3 108.0(5) . .
O4 Cl1 O2 110.5(6) . .
O1 Cl1 O2 108.7(5) . .
O3 Cl1 O2 106.8(5) . .
O7 Cl2 O5 110.7(6) . .
O7 Cl2 O8 111.1(6) . .
O5 Cl2 O8 108.4(6) . .
O7 Cl2 O6 109.9(7) . .
O5 Cl2 O6 108.8(6) . .
O8 Cl2 O6 107.9(6) . .
C1 N1 C5 115.7(9) . .
C1 N1 Ag1 125.7(7) . .
C5 N1 Ag1 118.6(8) . .
C7 N2 C11 117.9(9) . .
C7 N2 Ag1 119.3(7) . 1_546
C11 N2 Ag1 122.8(7) . 1_546
C17 N3 C16 117.5(9) . .
C17 N3 Ag4 119.8(8) . 1_556
C16 N3 Ag4 122.7(8) . 1_556
C23 N4 C22 118.3(9) . .
C23 N4 Ag4 121.9(8) . .
C22 N4 Ag4 119.6(7) . .
C28 N5 C29 115.9(9) . .
C28 N5 Ag3 122.3(7) . .
C29 N5 Ag3 121.8(7) . .
C35 N6 C34 116.0(9) . .
C35 N6 Ag3 120.0(7) . 2_676
C34 N6 Ag3 123.9(7) . 2_676
C40 N7 C41 116.5(9) . .
C40 N7 Ag2 126.1(8) . .
C41 N7 Ag2 117.4(7) . .
C47 N8 C43 116.7(9) . .
C47 N8 Ag2 117.9(8) . 1_556
C43 N8 Ag2 125.4(8) . 1_556
Cl2 O5 Ag2 150.4(7) . .
C12 O13 Sm3 130.9(6) . .
C12 O14 Sm2 165.7(7) . 1_545
C6 O16 Sm2 163.1(7) . .
C13 O17 Sm3 130.1(6) . .
C13 O18 Sm1 143.7(6) . .
C19 O19 Sm3 144.1(6) . .
C19 O20 Sm1 147.5(6) . .
C25 O21 Sm1 132.8(6) . .
C25 O22 Sm2 134.9(6) . 2_677
C31 O23 Sm1 145.7(6) . .
C31 O24 Sm2 126.7(6) . .
C37 O25 Sm2 143.7(6) . 1_545
C37 O26 Sm3 153.7(6) . .
C48 O27 Sm3 152.7(7) . .
C49 O29 Sm2 98.6(5) . .
C49 O30 Sm1 125.6(6) . .
C49 O30 Sm2 89.8(5) . .
Sm1 O30 Sm2 144.5(3) . .
C50 O31 Sm1 122.0(6) . .
C52 O32 Sm1 123.1(6) . .
C52 O32 Sm3 90.2(5) . .
Sm1 O32 Sm3 137.9(2) . .
C52 O33 Sm3 97.0(6) . .
C53A O34 Sm1 126.5(7) . .
C53B O34 Sm1 121.0(9) . .
C53A O34 H34A 95.8 . .
C53B O34 H34A 99.3 . .
Sm1 O34 H34A 137.2 . .
Sm2 O1W H1WA 124.5 . .
Sm2 O1W H1WB 110.5 . .
H1WA O1W H1WB 109.2 . .
Sm1 O2W H2WA 121.0 . .
Sm1 O2W H2WB 118.0 . .
H2WA O2W H2WB 110.6 . .
Sm3 O3W H3WA 121.1 . .
Sm3 O3W H3WB 116.0 . .
H3WA O3W H3WB 112.6 . .
Sm3 O4W H4WA 102.6 . .
Sm3 O4W H4WB 130.9 . .
H4WA O4W H4WB 110.4 . .
H5WA O5W H5WB 111.9 . .
H6WA O6W H6WB 108.7 . .
O18 Sm1 O20 94.5(2) . .
O18 Sm1 O23 142.3(2) . .
O20 Sm1 O23 80.1(2) . .
O18 Sm1 O34 134.1(2) . .
O20 Sm1 O34 76.1(2) . .
O23 Sm1 O34 81.1(2) . .
O18 Sm1 O30 125.3(2) . .
O20 Sm1 O30 140.2(2) . .
O23 Sm1 O30 69.8(2) . .
O34 Sm1 O30 74.1(2) . .
O18 Sm1 O32 72.0(2) . .
O20 Sm1 O32 67.4(2) . .
O23 Sm1 O32 135.6(2) . .
O34 Sm1 O32 62.8(2) . .
O30 Sm1 O32 118.9(2) . .
O18 Sm1 O2W 72.8(2) . .
O20 Sm1 O2W 139.6(2) . .
O23 Sm1 O2W 87.4(2) . .
O34 Sm1 O2W 139.7(2) . .
O30 Sm1 O2W 65.6(2) . .
O32 Sm1 O2W 136.9(2) . .
O18 Sm1 O31 79.3(2) . .
O20 Sm1 O31 133.7(2) . .
O23 Sm1 O31 130.5(2) . .
O34 Sm1 O31 76.3(2) . .
O30 Sm1 O31 61.9(2) . .
O32 Sm1 O31 67.15(19) . .
O2W Sm1 O31 82.6(2) . .
O18 Sm1 O21 70.9(2) . .
O20 Sm1 O21 69.0(2) . .
O23 Sm1 O21 72.4(2) . .
O34 Sm1 O21 139.0(2) . .
O30 Sm1 O21 122.2(2) . .
O32 Sm1 O21 118.8(2) . .
O2W Sm1 O21 70.6(2) . .
O31 Sm1 O21 144.4(2) . .
O16 Sm2 O14 134.2(3) . 1_565
O16 Sm2 O25 72.6(2) . 1_565
O14 Sm2 O25 83.6(2) 1_565 1_565
O16 Sm2 O24 79.2(2) . .
O14 Sm2 O24 145.6(2) 1_565 .
O25 Sm2 O24 103.8(2) 1_565 .
O16 Sm2 O29 84.6(3) . .
O14 Sm2 O29 75.8(2) 1_565 .
O25 Sm2 O29 122.3(3) 1_565 .
O24 Sm2 O29 123.2(2) . .
O16 Sm2 O22 142.4(2) . 2_677
O14 Sm2 O22 75.8(2) 1_565 2_677
O25 Sm2 O22 142.7(2) 1_565 2_677
O24 Sm2 O22 78.8(2) . 2_677
O29 Sm2 O22 82.4(2) . 2_677
O16 Sm2 O1W 124.5(2) . .
O14 Sm2 O1W 79.8(2) 1_565 .
O25 Sm2 O1W 70.0(3) 1_565 .
O24 Sm2 O1W 71.8(2) . .
O29 Sm2 O1W 150.6(2) . .
O22 Sm2 O1W 75.9(2) 2_677 .
O16 Sm2 O30 74.1(2) . .
O14 Sm2 O30 118.9(2) 1_565 .
O25 Sm2 O30 146.5(2) 1_565 .
O24 Sm2 O30 72.3(2) . .
O29 Sm2 O30 51.0(2) . .
O22 Sm2 O30 70.33(19) 2_677 .
O1W Sm2 O30 134.4(2) . .
O16 Sm2 C49 79.4(2) . .
O14 Sm2 C49 96.9(2) 1_565 .
O25 Sm2 C49 140.3(3) 1_565 .
O24 Sm2 C49 97.8(2) . .
O29 Sm2 C49 25.5(2) . .
O22 Sm2 C49 73.8(2) 2_677 .
O1W Sm2 C49 149.4(3) . .
O30 Sm2 C49 25.5(2) . .
O26 Sm3 O17 140.8(2) . .
O26 Sm3 O27 134.9(2) . .
O17 Sm3 O27 78.1(2) . .
O26 Sm3 O13 86.2(2) . .
O17 Sm3 O13 78.1(2) . .
O27 Sm3 O13 81.4(2) . .
O26 Sm3 O19 77.7(2) . .
O17 Sm3 O19 87.6(2) . .
O27 Sm3 O19 138.6(2) . .
O13 Sm3 O19 133.6(2) . .
O26 Sm3 O33 85.4(2) . .
O17 Sm3 O33 125.7(2) . .
O27 Sm3 O33 82.4(2) . .
O13 Sm3 O33 147.2(2) . .
O19 Sm3 O33 74.8(2) . .
O26 Sm3 O4W 67.4(2) . .
O17 Sm3 O4W 138.6(2) . .
O27 Sm3 O4W 67.5(2) . .
O13 Sm3 O4W 74.6(2) . .
O19 Sm3 O4W 133.6(2) . .
O33 Sm3 O4W 72.8(2) . .
O26 Sm3 O32 128.5(2) . .
O17 Sm3 O32 75.2(2) . .
O27 Sm3 O32 71.8(2) . .
O13 Sm3 O32 145.25(19) . .
O19 Sm3 O32 66.99(19) . .
O33 Sm3 O32 50.64(19) . .
O4W Sm3 O32 112.9(2) . .
O26 Sm3 O3W 73.2(2) . .
O17 Sm3 O3W 67.8(2) . .
O27 Sm3 O3W 139.8(2) . .
O13 Sm3 O3W 71.7(2) . .
O19 Sm3 O3W 62.1(2) . .
O33 Sm3 O3W 134.8(2) . .
O4W Sm3 O3W 129.0(2) . .
O32 Sm3 O3W 116.69(19) . .
O26 Sm3 C52 105.8(2) . .
O17 Sm3 C52 100.9(2) . .
O27 Sm3 C52 78.3(3) . .
O13 Sm3 C52 159.4(2) . .
O19 Sm3 C52 66.4(2) . .
O33 Sm3 C52 25.1(2) . .
O4W Sm3 C52 94.2(2) . .
O32 Sm3 C52 25.8(2) . .
O3W Sm3 C52 127.5(2) . .

loop_
_geom_bond_atom_site_label_1
_geom_bond_atom_site_label_2
_geom_bond_distance
_geom_bond_site_symmetry_2
Ag1 N1 2.141(9) .
Ag1 N2 2.173(8) 1_564
Ag2 N7 2.121(8) .
Ag2 N8 2.127(8) 1_554
Ag2 O5 2.441(8) .
Ag3 N6 2.165(8) 2_676
Ag3 N5 2.165(8) .
Ag4 N4 2.173(8) .
Ag4 N3 2.175(8) 1_554
C1 N1 1.342(14) .
C1 C2 1.381(14) .
C1 H1 0.9300 .
C2 C3 1.390(13) .
C2 H2 0.9300 .
C3 C4 1.378(14) .
C3 C6 1.480(13) .
C4 C5 1.372(15) .
C4 H4 0.9300 .
C5 N1 1.358(14) .
C5 H5 0.9300 .
C6 O15 1.253(11) .
C6 O16 1.259(10) .
C7 N2 1.314(14) .
C7 C8 1.379(14) .
C7 H7 0.9300 .
C8 C9 1.387(12) .
C8 H8 0.9300 .
C9 C10 1.396(14) .
C9 C12 1.505(13) .
C10 C11 1.383(14) .
C10 H10 0.9300 .
C11 N2 1.331(12) .
C11 H11 0.9300 .
C12 O14 1.250(11) .
C12 O13 1.261(11) .
C13 O18 1.260(10) .
C13 O17 1.264(10) .
C13 C14 1.494(11) .
C14 C15 1.360(14) .
C14 C18 1.386(13) .
C15 C16 1.343(13) .
C15 H15 0.9300 .
C16 N3 1.352(14) .
C16 H16 0.9300 .
C17 N3 1.340(15) .
C17 C18 1.386(14) .
C17 H17 0.9300 .
C18 H18 0.9300 .
C19 O19 1.237(11) .
C19 O20 1.259(11) .
C19 C20 1.525(12) .
C20 C24 1.373(13) .
C20 C21 1.384(13) .
C21 C22 1.370(13) .
C21 H21 0.9300 .
C22 N4 1.333(13) .
C22 H22 0.9300 .
C23 N4 1.297(14) .
C23 C24 1.383(13) .
C23 H23 0.9300 .
C24 H24 0.9300 .
C25 O21 1.239(11) .
C25 O22 1.300(10) .
C25 C26 1.514(12) .
C26 C27 1.368(14) .
C26 C30 1.385(12) .
C27 C28 1.373(13) .
C27 H27 0.9300 .
C28 N5 1.335(13) .
C28 H28 0.9300 .
C29 N5 1.341(14) .
C29 C30 1.350(13) .
C29 H29 0.9300 .
C30 H30 0.9300 .
C31 O24 1.239(10) .
C31 O23 1.253(11) .
C31 C32 1.534(12) .
C32 C36 1.361(13) .
C32 C33 1.379(14) .
C33 C34 1.364(14) .
C33 H33 0.9300 .
C34 N6 1.341(14) .
C34 H34 0.9300 .
C35 N6 1.334(14) .
C35 C36 1.363(13) .
C35 H35 0.9300 .
C36 H36 0.9300 .
C37 O26 1.245(11) .
C37 O25 1.259(12) .
C37 C38 1.486(13) .
C38 C39 1.380(13) .
C38 C42 1.392(14) .
C39 C40 1.383(12) .
C39 H39 0.9300 .
C40 N7 1.324(13) .
C40 H40 0.9300 .
C41 N7 1.351(15) .
C41 C42 1.382(15) .
C41 H41 0.9300 .
C42 H42 0.9300 .
C43 N8 1.339(14) .
C43 C44 1.356(14) .
C43 H43 0.9300 .
C44 C45 1.368(13) .
C44 H44 0.9300 .
C45 C46 1.380(14) .
C45 C48 1.517(12) .
C46 C47 1.378(13) .
C46 H46 0.9300 .
C47 N8 1.328(13) .
C47 H47 0.9300 .
C48 O27 1.242(11) .
C48 O28 1.268(11) .
C49 O30 1.258(11) .
C49 O29 1.269(11) .
C49 C50 1.482(14) .
C49 Sm2 2.918(9) .
C50 O31 1.420(12) .
C50 C51A 1.468(13) .
C50 C51B 1.471(14) .
C50 H50B 0.9800 .
C50 H50A 0.9800 .
C51A H51A 0.9600 .
C51A H51B 0.9600 .
C51A H51C 0.9600 .
C51B H50A 0.8754 .
C51B H51D 0.9600 .
C51B H51E 0.9600 .
C51B H51F 0.9600 .
C52 O33 1.248(11) .
C52 O32 1.273(10) .
C52 C53A 1.523(18) .
C52 C53B 1.53(3) .
C52 Sm3 2.923(9) .
C53A O34 1.470(12) .
C53A C54A 1.480(12) .
C53A H53A 0.9800 .
C54A H54A 0.9600 .
C54A H54B 0.9600 .
C54A H54C 0.9600 .
C53B O34 1.471(14) .
C53B C54B 1.474(13) .
C53B H53B 0.9800 .
C54B H54D 0.9600 .
C54B H54E 0.9600 .
C54B H54F 0.9600 .
Cl1 O4 1.483(6) .
Cl1 O1 1.512(7) .
Cl1 O3 1.537(6) .
Cl1 O2 1.540(7) .
Cl2 O7 1.507(7) .
Cl2 O5 1.509(7) .
Cl2 O8 1.522(7) .
Cl2 O6 1.547(7) .
N2 Ag1 2.173(8) 1_546
N3 Ag4 2.175(8) 1_556
N6 Ag3 2.165(8) 2_676
N8 Ag2 2.127(8) 1_556
O13 Sm3 2.477(6) .
O14 Sm2 2.358(6) 1_545
O16 Sm2 2.331(7) .
O17 Sm3 2.381(6) .
O18 Sm1 2.364(6) .
O19 Sm3 2.493(6) .
O20 Sm1 2.403(6) .
O21 Sm1 2.574(6) .
O22 Sm2 2.467(6) 2_677
O23 Sm1 2.415(6) .
O24 Sm2 2.402(6) .
O25 Sm2 2.388(7) 1_545
O26 Sm3 2.321(6) .
O27 Sm3 2.385(6) .
O29 Sm2 2.445(7) .
O30 Sm1 2.485(6) .
O30 Sm2 2.636(6) .
O31 Sm1 2.535(6) .
O32 Sm1 2.486(6) .
O32 Sm3 2.627(6) .
O33 Sm3 2.496(6) .
O34 Sm1 2.430(6) .
O34 H34A 0.8235 .
O1W Sm2 2.467(6) .
O1W H1WA 0.8222 .
O1W H1WB 0.8263 .
O2W Sm1 2.519(6) .
O2W H2WA 0.8205 .
O2W H2WB 0.8212 .
O3W Sm3 2.684(6) .
O3W H3WA 0.8130 .
O3W H3WB 0.8199 .
O4W Sm3 2.503(6) .
O4W H4WA 0.8223 .
O4W H4WB 0.8221 .
O5W H5WA 0.8216 .
O5W H5WB 0.8174 .
O6W H6WA 0.8326 .
O6W H6WB 0.8300 .
Sm2 O14 2.358(6) 1_565
Sm2 O25 2.388(7) 1_565
Sm2 O22 2.467(6) 2_677
